data_7135930
loop_
_publ_author_name
'Yuan, Yilong'
'Huang, Jialun'
'Huang, Haichao'
'Hu, Zhangli'
'Tao, Xinlei'
'Liu, Tianhua'
'Wu, Si-Hai'
'Wang, Lianhui'

_publ_section_title
;
 Organic base-promoted formal [4+1] cycloaddition of vinylethylene
 carbonates with elemental sulfur to facile access to thiophenones
;
_journal_name_full 'Chemical Communications'
_journal_paper_doi 10.1039/D6CC03128E
_journal_year 2026
_chemical_formula_moiety 'C10 H8 O S'
_chemical_formula_sum 'C10 H8 O S'
_chemical_formula_weight 176.22
_space_group_crystal_system monoclinic
_space_group_IT_number 14
_space_group_name_Hall '-P 2yn'
_space_group_name_H-M_alt 'P 1 21/n 1'
_atom_sites_solution_hydrogens geom
_atom_sites_solution_primary dual
_audit_block_doi 10.5517/ccdc.csd.cc2pwp2c
_audit_creation_date 2021-09-09
_audit_creation_method
;
Olex2 1.5-alpha
(compiled 2021.06.29 svn.r12e2184c for OlexSys, GUI svn.r6374)
;
_audit_update_record
;
2025-10-31 deposited with the CCDC.	2026-06-11 downloaded from the CCDC.
;
_cell_angle_alpha 90
_cell_angle_beta 95.607(12)
_cell_angle_gamma 90
_cell_formula_units_Z 4
_cell_length_a 8.1246(11)
_cell_length_b 6.4322(6)
_cell_length_c 16.443(2)
_cell_measurement_reflns_used 771
_cell_measurement_temperature 296.00(10)
_cell_measurement_theta_max 22.3470
_cell_measurement_theta_min 4.0440
_cell_volume 855.18(18)
_computing_cell_refinement 'CrysAlisPro 1.171.38.41 (Rigaku OD, 2015)'
_computing_data_collection 'CrysAlisPro 1.171.38.41 (Rigaku OD, 2015)'
_computing_data_reduction 'CrysAlisPro 1.171.38.41 (Rigaku OD, 2015)'
_computing_molecular_graphics 'Olex2 1.5-alpha (Dolomanov et al., 2009)'
_computing_publication_material 'Olex2 1.5-alpha (Dolomanov et al., 2009)'
_computing_structure_refinement 'SHELXL 2018/1 (Sheldrick, 2015)'
_computing_structure_solution 'SHELXT 2014/5 (Sheldrick, 2014)'
_diffrn_ambient_temperature 296.00(10)
_diffrn_detector 'CCD plate'
_diffrn_detector_area_resol_mean 8.0606
_diffrn_detector_type Eos
_diffrn_measured_fraction_theta_full 0.998
_diffrn_measured_fraction_theta_max 0.851
_diffrn_measurement_details
;
List of Runs (angles in degrees, time in seconds):

  # Type    Start    End  Width  t~exp~   \w     \q     \k     \f   Frames
#--------------------------------------------------------------------------
  1  \w    -14.00  74.00   1.00    7.50    --   15.65  19.00  90.00   88
  2  \w    -53.00  45.00   1.00    7.50    --   15.65 -19.00-120.00   98
  3  \w     -8.00  23.00   1.00    7.50    --  -16.43 -99.00 -90.00   31
;
_diffrn_measurement_device 'four-circle diffractometer'
_diffrn_measurement_device_type 'Xcalibur, Eos, Gemini'
_diffrn_measurement_method '\w scans'
_diffrn_orient_matrix_type 'CrysAlisPro convention (1999,Acta A55,543-557)'
_diffrn_orient_matrix_UB_11 0.0353442000
_diffrn_orient_matrix_UB_12 -0.0013302000
_diffrn_orient_matrix_UB_13 -0.0377708000
_diffrn_orient_matrix_UB_21 -0.0747371000
_diffrn_orient_matrix_UB_22 -0.0408311000
_diffrn_orient_matrix_UB_23 -0.0195661000
_diffrn_orient_matrix_UB_31 -0.0293486000
_diffrn_orient_matrix_UB_32 0.1024392000
_diffrn_orient_matrix_UB_33 -0.0082756000
_diffrn_radiation_monochromator graphite
_diffrn_radiation_probe x-ray
_diffrn_radiation_type 'Mo K\a'
_diffrn_radiation_wavelength 0.71073
_diffrn_reflns_av_R_equivalents 0.0322
_diffrn_reflns_av_unetI/netI 0.0624
_diffrn_reflns_Laue_measured_fraction_full 0.998
_diffrn_reflns_Laue_measured_fraction_max 0.851
_diffrn_reflns_limit_h_max 11
_diffrn_reflns_limit_h_min -9
_diffrn_reflns_limit_k_max 7
_diffrn_reflns_limit_k_min -8
_diffrn_reflns_limit_l_max 20
_diffrn_reflns_limit_l_min -14
_diffrn_reflns_number 3982
_diffrn_reflns_point_group_measured_fraction_full 0.998
_diffrn_reflns_point_group_measured_fraction_max 0.851
_diffrn_reflns_theta_full 25.242
_diffrn_reflns_theta_max 29.097
_diffrn_reflns_theta_min 3.403
_diffrn_source 'fine-focus sealed X-ray tube'
_diffrn_source_type 'Enhance (Mo) X-ray Source'
_exptl_absorpt_coefficient_mu 0.320
_exptl_absorpt_correction_T_max 1.00000
_exptl_absorpt_correction_T_min 0.83438
_exptl_absorpt_correction_type multi-scan
_exptl_absorpt_process_details
;
CrysAlisPro 1.171.38.41 (Rigaku Oxford Diffraction, 2015)
Empirical absorption correction using spherical harmonics,
 implemented in SCALE3 ABSPACK scaling algorithm.
;
_exptl_crystal_colour colourless
_exptl_crystal_colour_primary colourless
_exptl_crystal_density_diffrn 1.369
_exptl_crystal_description block
_exptl_crystal_F_000 368
_exptl_crystal_size_max 0.35
_exptl_crystal_size_mid 0.2
_exptl_crystal_size_min 0.18
_refine_diff_density_max 0.182
_refine_diff_density_min -0.321
_refine_diff_density_rms 0.057
_refine_ls_extinction_method none
_refine_ls_goodness_of_fit_ref 1.065
_refine_ls_hydrogen_treatment constr
_refine_ls_matrix_type full
_refine_ls_number_parameters 109
_refine_ls_number_reflns 1955
_refine_ls_number_restraints 0
_refine_ls_restrained_S_all 1.065
_refine_ls_R_factor_all 0.1073
_refine_ls_R_factor_gt 0.0631
_refine_ls_shift/su_max 0.000
_refine_ls_shift/su_mean 0.000
_refine_ls_structure_factor_coef Fsqd
_refine_ls_weighting_details 'w=1/[\s^2^(Fo^2^)+(0.0414P)^2^] where P=(Fo^2^+2Fc^2^)/3'
_refine_ls_weighting_scheme calc
_refine_ls_wR_factor_gt 0.1064
_refine_ls_wR_factor_ref 0.1267
_reflns_Friedel_coverage 0.000
_reflns_number_gt 1220
_reflns_number_total 1955
_reflns_threshold_expression 'I > 2\s(I)'
_cod_data_source_file d6cc03128e2.cif
_cod_data_source_block exp_9937
_cod_database_code 7135930
_shelx_shelxl_version_number 2018/1
_shelx_space_group_comment
;
The symmetry employed for this shelxl refinement is uniquely defined
by the following loop, which should always be used as a source of
symmetry information in preference to the above space-group names.
They are only intended as comments.
;
_shelx_estimated_absorpt_t_max 0.945
_shelx_estimated_absorpt_t_min 0.896
_reflns_odcompleteness_completeness 99.58
_reflns_odcompleteness_iscentric 1
_reflns_odcompleteness_theta 26.32
_olex2_refinement_description
;
1. Fixed Uiso
 At 1.2 times of:
  All C(H) groups, All C(H,H) groups
2.a Secondary CH2 refined with riding coordinates:
 C8(H8A,H8B)
2.b Aromatic/amide H refined with riding coordinates:
 C2(H2), C3(H3), C4(H4), C5(H5), C6(H6), C10(H10)
;
_olex2_date_sample_data_collection 2021-07-15
_olex2_submission_special_instructions 'No special instructions were received'
_oxdiff_exptl_absorpt_empirical_details
;
Empirical correction (ABSPACK) includes:
- Absorption correction using spherical harmonics
- Frame scaling
;
_oxdiff_exptl_absorpt_empirical_full_max 1.182
_oxdiff_exptl_absorpt_empirical_full_min 0.920

loop_
_space_group_symop_operation_xyz
'x, y, z'
'-x+1/2, y+1/2, -z+1/2'
'-x, -y, -z'
'x-1/2, -y-1/2, z-1/2'

loop_
_atom_site_label
_atom_site_type_symbol
_atom_site_fract_x
_atom_site_fract_y
_atom_site_fract_z
_atom_site_U_iso_or_equiv
_atom_site_adp_type
_atom_site_occupancy
_atom_site_site_symmetry_order
_atom_site_calc_flag
_atom_site_refinement_flags_posn
_atom_site_refinement_flags_adp
_atom_site_refinement_flags_occupancy
_atom_site_disorder_assembly
_atom_site_disorder_group
S1 S 0.64233(10) 0.70034(11) 0.30124(5) 0.0612(3) Uani 1 1 d . . . . .
O1 O 0.5199(3) 1.0370(3) 0.36542(12) 0.0707(6) Uani 1 1 d . . . . .
C1 C 0.7680(3) 0.4678(3) 0.53028(16) 0.0417(6) Uani 1 1 d . . . . .
C2 C 0.8350(3) 0.2701(4) 0.5219(2) 0.0574(8) Uani 1 1 d . . . . .
H2 H 0.839117 0.213720 0.470056 0.069 Uiso 1 1 calc R U . . .
C3 C 0.8953(4) 0.1573(4) 0.5900(2) 0.0699(9) Uani 1 1 d . . . . .
H3 H 0.938654 0.025160 0.583607 0.084 Uiso 1 1 calc R U . . .
C4 C 0.8917(4) 0.2385(5) 0.6671(2) 0.0675(9) Uani 1 1 d . . . . .
H4 H 0.933952 0.163022 0.712618 0.081 Uiso 1 1 calc R U . . .
C5 C 0.8248(4) 0.4336(5) 0.67619(18) 0.0639(8) Uani 1 1 d . . . . .
H5 H 0.820931 0.489095 0.728194 0.077 Uiso 1 1 calc R U . . .
C6 C 0.7640(3) 0.5458(4) 0.60888(17) 0.0523(7) Uani 1 1 d . . . . .
H6 H 0.719075 0.676744 0.616015 0.063 Uiso 1 1 calc R U . . .
C7 C 0.7058(3) 0.5890(3) 0.45764(15) 0.0390(6) Uani 1 1 d . . . . .
C8 C 0.7239(4) 0.5083(3) 0.37342(17) 0.0535(7) Uani 1 1 d . . . . .
H8A H 0.663750 0.378676 0.364513 0.064 Uiso 1 1 calc R U . . .
H8B H 0.839530 0.482586 0.366958 0.064 Uiso 1 1 calc R U . . .
C9 C 0.5848(3) 0.8684(4) 0.37910(17) 0.0500(7) Uani 1 1 d . . . . .
C10 C 0.6306(3) 0.7738(4) 0.45837(16) 0.0474(7) Uani 1 1 d . . . . .
H10 H 0.608763 0.838135 0.506822 0.057 Uiso 1 1 calc R U . . .

loop_
_atom_site_aniso_label
_atom_site_aniso_U_11
_atom_site_aniso_U_22
_atom_site_aniso_U_33
_atom_site_aniso_U_23
_atom_site_aniso_U_13
_atom_site_aniso_U_12
S1 0.0823(6) 0.0633(5) 0.0385(4) 0.0001(4) 0.0081(4) -0.0006(4)
O1 0.0987(17) 0.0548(11) 0.0548(14) 0.0044(10) -0.0109(12) 0.0131(11)
C1 0.0367(15) 0.0433(14) 0.0456(17) 0.0014(12) 0.0062(12) -0.0025(11)
C2 0.0642(19) 0.0496(15) 0.059(2) 0.0008(14) 0.0091(16) 0.0058(14)
C3 0.065(2) 0.0562(18) 0.089(3) 0.0147(18) 0.008(2) 0.0110(15)
C4 0.0537(19) 0.079(2) 0.069(2) 0.0297(18) 0.0031(17) 0.0011(16)
C5 0.063(2) 0.085(2) 0.0438(19) 0.0096(16) 0.0030(15) 0.0094(17)
C6 0.0549(18) 0.0565(16) 0.0452(18) 0.0022(13) 0.0034(14) 0.0071(13)
C7 0.0382(15) 0.0393(13) 0.0399(15) -0.0036(11) 0.0052(12) -0.0080(11)
C8 0.067(2) 0.0510(14) 0.0436(18) -0.0033(13) 0.0118(15) 0.0007(13)
C9 0.0552(18) 0.0478(15) 0.0456(18) -0.0009(13) -0.0025(14) -0.0064(13)
C10 0.0554(17) 0.0513(14) 0.0345(16) -0.0048(12) -0.0002(13) 0.0014(13)

loop_
_atom_type_symbol
_atom_type_description
_atom_type_scat_dispersion_real
_atom_type_scat_dispersion_imag
_atom_type_scat_source
C C 0.0033 0.0016 'International Tables Vol C Tables 4.2.6.8 and 6.1.1.4'
H H 0.0000 0.0000 'International Tables Vol C Tables 4.2.6.8 and 6.1.1.4'
O O 0.0106 0.0060 'International Tables Vol C Tables 4.2.6.8 and 6.1.1.4'
S S 0.1246 0.1234 'International Tables Vol C Tables 4.2.6.8 and 6.1.1.4'

loop_
_geom_angle_atom_site_label_1
_geom_angle_atom_site_label_2
_geom_angle_atom_site_label_3
_geom_angle
_geom_angle_site_symmetry_1
_geom_angle_site_symmetry_3
_geom_angle_publ_flag
C9 S1 C8 92.78(13) . . ?
C2 C1 C7 120.5(3) . . ?
C6 C1 C2 117.8(3) . . ?
C6 C1 C7 121.7(2) . . ?
C1 C2 H2 119.7 . . ?
C3 C2 C1 120.6(3) . . ?
C3 C2 H2 119.7 . . ?
C2 C3 H3 119.7 . . ?
C4 C3 C2 120.6(3) . . ?
C4 C3 H3 119.7 . . ?
C3 C4 H4 120.3 . . ?
C3 C4 C5 119.4(3) . . ?
C5 C4 H4 120.3 . . ?
C4 C5 H5 119.9 . . ?
C6 C5 C4 120.3(3) . . ?
C6 C5 H5 119.9 . . ?
C1 C6 H6 119.3 . . ?
C5 C6 C1 121.4(3) . . ?
C5 C6 H6 119.3 . . ?
C1 C7 C8 120.5(2) . . ?
C10 C7 C1 125.7(2) . . ?
C10 C7 C8 113.7(2) . . ?
S1 C8 H8A 110.1 . . ?
S1 C8 H8B 110.1 . . ?
C7 C8 S1 108.00(16) . . ?
C7 C8 H8A 110.1 . . ?
C7 C8 H8B 110.1 . . ?
H8A C8 H8B 108.4 . . ?
O1 C9 S1 123.4(2) . . ?
O1 C9 C10 127.3(3) . . ?
C10 C9 S1 109.28(19) . . ?
C7 C10 C9 116.2(2) . . ?
C7 C10 H10 121.9 . . ?
C9 C10 H10 121.9 . . ?

loop_
_geom_bond_atom_site_label_1
_geom_bond_atom_site_label_2
_geom_bond_distance
_geom_bond_site_symmetry_2
_geom_bond_publ_flag
S1 C8 1.795(3) . ?
S1 C9 1.773(3) . ?
O1 C9 1.217(3) . ?
C1 C2 1.395(3) . ?
C1 C6 1.390(3) . ?
C1 C7 1.474(3) . ?
C2 H2 0.9300 . ?
C2 C3 1.384(4) . ?
C3 H3 0.9300 . ?
C3 C4 1.373(4) . ?
C4 H4 0.9300 . ?
C4 C5 1.381(4) . ?
C5 H5 0.9300 . ?
C5 C6 1.372(3) . ?
C6 H6 0.9300 . ?
C7 C8 1.500(3) . ?
C7 C10 1.337(3) . ?
C8 H8A 0.9700 . ?
C8 H8B 0.9700 . ?
C9 C10 1.453(3) . ?
C10 H10 0.9300 . ?

loop_
_geom_torsion_atom_site_label_1
_geom_torsion_atom_site_label_2
_geom_torsion_atom_site_label_3
_geom_torsion_atom_site_label_4
_geom_torsion
_geom_torsion_site_symmetry_1
_geom_torsion_site_symmetry_2
_geom_torsion_site_symmetry_3
_geom_torsion_site_symmetry_4
_geom_torsion_publ_flag
S1 C9 C10 C7 1.0(3) . . . . ?
O1 C9 C10 C7 -177.9(3) . . . . ?
C1 C2 C3 C4 -0.6(4) . . . . ?
C1 C7 C8 S1 -177.70(18) . . . . ?
C1 C7 C10 C9 177.8(2) . . . . ?
C2 C1 C6 C5 0.5(4) . . . . ?
C2 C1 C7 C8 -4.2(4) . . . . ?
C2 C1 C7 C10 175.8(2) . . . . ?
C2 C3 C4 C5 1.0(5) . . . . ?
C3 C4 C5 C6 -0.6(5) . . . . ?
C4 C5 C6 C1 -0.1(4) . . . . ?
C6 C1 C2 C3 -0.1(4) . . . . ?
C6 C1 C7 C8 175.1(2) . . . . ?
C6 C1 C7 C10 -4.9(4) . . . . ?
C7 C1 C2 C3 179.2(2) . . . . ?
C7 C1 C6 C5 -178.8(2) . . . . ?
C8 S1 C9 O1 179.3(2) . . . . ?
C8 S1 C9 C10 0.4(2) . . . . ?
C8 C7 C10 C9 -2.1(3) . . . . ?
C9 S1 C8 C7 -1.4(2) . . . . ?
C10 C7 C8 S1 2.3(3) . . . . ?
